data_4037252
loop_
_publ_author_name
'Huang, Jing-Kai'
'Wong, Ying-Chieh'
'Kao, Tzu-Ting'
'Tseng, Chen-Tso'
'Shia, Kak-Shan'

_publ_section_title
;
 Cobalt(II)-Catalyzed Aerobic Oxidation of Terminal-Capped Alkynyl
 \a-Cyano Alkanone Systems. An Oxygen-Mediated Radical Chain Reaction.
;
_journal_issue 22
_journal_name_full 'The Journal of organic chemistry'
_journal_page_first 10759
_journal_page_last 10768
_journal_paper_doi 10.1021/acs.joc.6b01837
_journal_volume 81
_journal_year 2016
_chemical_formula_moiety 'C18 H14 N2 O2'
_chemical_formula_sum 'C18 H14 N2 O2'
_chemical_formula_weight 290.31
_space_group_IT_number 2
_space_group_name_Hall '-P 1'
_space_group_name_H-M_alt 'P -1'
_symmetry_cell_setting triclinic
_symmetry_space_group_name_H-M 'P -1'
_atom_sites_solution_hydrogens geom
_atom_sites_solution_primary direct
_atom_sites_solution_secondary difmap
_audit_creation_method SHELXL-97
_cell_angle_alpha 88.70(7)
_cell_angle_beta 77.13(8)
_cell_angle_gamma 87.28(7)
_cell_formula_units_Z 2
_cell_length_a 7.729(15)
_cell_length_b 7.756(14)
_cell_length_c 12.50(3)
_cell_measurement_reflns_used 0
_cell_measurement_temperature 200(2)
_cell_measurement_theta_max 0
_cell_measurement_theta_min 0
_cell_volume 730(3)
_computing_molecular_graphics 'Ortep-3 for Windows (Farrugia, 1997)'
_computing_publication_material 'WinGX publication routines (Farrugia, 1999)'
_computing_structure_refinement 'SHELXL-97 (Sheldrick, 1997)'
_computing_structure_solution 'SHELXS-86 (Sheldrick, 1986)'
_diffrn_ambient_temperature 200(2)
_diffrn_measured_fraction_theta_full 0.956
_diffrn_measured_fraction_theta_max 0.956
_diffrn_radiation_monochromator graphite
_diffrn_radiation_source 'fine-focus sealed tube'
_diffrn_radiation_type MoK\a
_diffrn_radiation_wavelength 0.71073
_diffrn_reflns_av_R_equivalents 0.1113
_diffrn_reflns_av_sigmaI/netI 0.2463
_diffrn_reflns_limit_h_max 9
_diffrn_reflns_limit_h_min -9
_diffrn_reflns_limit_k_max 9
_diffrn_reflns_limit_k_min -5
_diffrn_reflns_limit_l_max 14
_diffrn_reflns_limit_l_min -14
_diffrn_reflns_number 4725
_diffrn_reflns_theta_full 25.03
_diffrn_reflns_theta_max 25.03
_diffrn_reflns_theta_min 1.67
_exptl_absorpt_coefficient_mu 0.088
_exptl_absorpt_correction_T_max 0.9991
_exptl_absorpt_correction_T_min 0.9666
_exptl_absorpt_correction_type multi-scan
_exptl_crystal_colour colorless
_exptl_crystal_density_diffrn 1.321
_exptl_crystal_density_method 'not measured'
_exptl_crystal_description prism
_exptl_crystal_F_000 304
_exptl_crystal_size_max 0.39
_exptl_crystal_size_mid 0.08
_exptl_crystal_size_min 0.01
_refine_diff_density_max 0.397
_refine_diff_density_min -0.323
_refine_diff_density_rms 0.077
_refine_ls_extinction_method none
_refine_ls_goodness_of_fit_ref 0.994
_refine_ls_hydrogen_treatment constr
_refine_ls_matrix_type full
_refine_ls_number_parameters 199
_refine_ls_number_reflns 2465
_refine_ls_number_restraints 0
_refine_ls_restrained_S_all 0.994
_refine_ls_R_factor_all 0.2611
_refine_ls_R_factor_gt 0.1106
_refine_ls_shift/su_max 0.001
_refine_ls_shift/su_mean 0.000
_refine_ls_structure_factor_coef Fsqd
_refine_ls_weighting_details 'calc w=1/[\s^2^(Fo^2^)+(0.1368P)^2^+0.0000P] where P=(Fo^2^+2Fc^2^)/3'
_refine_ls_weighting_scheme calc
_refine_ls_wR_factor_gt 0.2474
_refine_ls_wR_factor_ref 0.3285
_reflns_number_gt 911
_reflns_number_total 2465
_reflns_threshold_expression >2sigma(I)
_cod_data_source_file jo6b01837_si_002.cif
_cod_data_source_block ch15654
_cod_original_cell_volume 730(2)
_cod_database_code 4037252

loop_
_symmetry_equiv_pos_as_xyz
'x, y, z'
'-x, -y, -z'

loop_
_atom_site_label
_atom_site_type_symbol
_atom_site_fract_x
_atom_site_fract_y
_atom_site_fract_z
_atom_site_U_iso_or_equiv
_atom_site_adp_type
_atom_site_occupancy
_atom_site_symmetry_multiplicity
_atom_site_calc_flag
_atom_site_refinement_flags
C1 C 0.4474(13) 0.2176(8) 0.0640(8) 0.047(2) Uani 1 1 d .
C2 C 0.3001(10) 0.1843(8) 0.1584(7) 0.042(2) Uani 1 1 d .
C3 C 0.2319(10) 0.3582(9) 0.2132(8) 0.044(2) Uani 1 1 d .
C4 C 0.1257(11) 0.4724(9) 0.1553(7) 0.057(3) Uani 1 1 d .
H4A H 0.2002 0.5100 0.0844 0.068 Uiso 1 1 calc R
H4B H 0.0834 0.5765 0.1997 0.068 Uiso 1 1 calc R
C5 C -0.0317(11) 0.3798(9) 0.1353(7) 0.059(3) Uani 1 1 d .
H5A H -0.1034 0.4585 0.0971 0.071 Uiso 1 1 calc R
H5B H -0.1078 0.3445 0.2062 0.071 Uiso 1 1 calc R
C6 C 0.0331(10) 0.2205(8) 0.0653(7) 0.049(2) Uani 1 1 d .
H6A H -0.0708 0.1597 0.0537 0.059 Uiso 1 1 calc R
H6B H 0.1021 0.2576 -0.0074 0.059 Uiso 1 1 calc R
C7 C 0.1467(10) 0.0985(8) 0.1176(7) 0.046(2) Uani 1 1 d .
H7 H 0.2036 0.0119 0.0610 0.056 Uiso 1 1 calc R
C8 C 0.0586(10) -0.0003(8) 0.2181(7) 0.051(2) Uani 1 1 d .
H8A H -0.0346 0.0726 0.2659 0.062 Uiso 1 1 calc R
H8B H 0.0042 -0.1043 0.1979 0.062 Uiso 1 1 calc R
C9 C 0.2053(10) -0.0489(8) 0.2741(7) 0.047(2) Uani 1 1 d .
H9 H 0.2004 -0.1388 0.3275 0.056 Uiso 1 1 calc R
C10 C 0.3449(10) 0.0501(7) 0.2399(6) 0.039(2) Uani 1 1 d .
C11 C 0.5143(10) 0.0400(8) 0.2718(7) 0.048(2) Uani 1 1 d .
C12 C 0.5769(9) -0.1208(7) 0.3247(7) 0.036(2) Uani 1 1 d .
C13 C 0.6723(10) -0.1062(8) 0.4048(7) 0.047(2) Uani 1 1 d .
H13 H 0.6904 0.0046 0.4301 0.057 Uiso 1 1 calc R
C14 C 0.7425(9) -0.2533(8) 0.4486(7) 0.044(2) Uani 1 1 d .
H14 H 0.8107 -0.2456 0.5027 0.053 Uiso 1 1 calc R
C15 C 0.7078(10) -0.4139(8) 0.4092(7) 0.041(2) Uani 1 1 d .
C16 C 0.7853(10) -0.5721(10) 0.4533(7) 0.050(2) Uani 1 1 d .
C17 C 0.6112(10) -0.4280(8) 0.3325(7) 0.046(2) Uani 1 1 d .
H17 H 0.5893 -0.5388 0.3087 0.055 Uiso 1 1 calc R
C18 C 0.5441(9) -0.2802(8) 0.2884(7) 0.046(2) Uani 1 1 d .
H18 H 0.4766 -0.2887 0.2340 0.055 Uiso 1 1 calc R
N1 N 0.5557(10) 0.2518(9) -0.0100(7) 0.069(2) Uani 1 1 d .
N2 N 0.8430(9) -0.6969(8) 0.4814(6) 0.061(2) Uani 1 1 d .
O1 O 0.2566(8) 0.3850(6) 0.3011(6) 0.0621(18) Uani 1 1 d .
O2 O 0.6120(7) 0.1640(6) 0.2554(5) 0.0634(19) Uani 1 1 d .

loop_
_atom_site_aniso_label
_atom_site_aniso_U_11
_atom_site_aniso_U_22
_atom_site_aniso_U_33
_atom_site_aniso_U_23
_atom_site_aniso_U_13
_atom_site_aniso_U_12
C1 0.063(7) 0.025(4) 0.052(6) 0.002(4) -0.008(5) -0.010(4)
C2 0.036(5) 0.027(4) 0.063(6) 0.001(4) -0.013(5) -0.006(3)
C3 0.044(6) 0.031(4) 0.061(7) -0.009(4) -0.019(5) 0.000(4)
C4 0.059(6) 0.033(4) 0.079(7) 0.002(4) -0.016(5) 0.003(4)
C5 0.056(6) 0.045(5) 0.083(7) 0.010(4) -0.030(5) -0.003(4)
C6 0.052(5) 0.034(4) 0.065(6) -0.003(4) -0.021(5) -0.002(4)
C7 0.050(5) 0.029(4) 0.064(6) 0.004(4) -0.022(5) -0.006(4)
C8 0.044(5) 0.025(4) 0.090(7) 0.014(4) -0.027(5) -0.006(4)
C9 0.041(5) 0.024(4) 0.077(7) 0.014(4) -0.016(5) -0.005(3)
C10 0.037(5) 0.016(3) 0.067(6) 0.006(3) -0.021(4) 0.001(3)
C11 0.034(5) 0.026(4) 0.086(7) -0.004(4) -0.016(5) -0.001(4)
C12 0.028(5) 0.017(3) 0.063(6) 0.005(3) -0.009(4) 0.001(3)
C13 0.039(5) 0.021(3) 0.082(7) 0.003(4) -0.015(5) 0.001(3)
C14 0.037(5) 0.039(4) 0.058(6) 0.001(4) -0.013(4) 0.000(4)
C15 0.036(5) 0.021(3) 0.059(6) 0.005(4) 0.003(4) 0.008(3)
C16 0.044(6) 0.049(5) 0.059(6) -0.002(4) -0.013(5) -0.002(4)
C17 0.035(5) 0.025(4) 0.082(7) -0.003(4) -0.023(5) -0.001(3)
C18 0.037(5) 0.028(4) 0.072(6) -0.007(4) -0.013(4) 0.007(3)
N1 0.067(6) 0.050(4) 0.083(7) 0.006(4) -0.003(5) -0.006(4)
N2 0.063(5) 0.038(4) 0.089(6) 0.015(4) -0.032(4) 0.009(3)
O1 0.060(4) 0.046(3) 0.080(5) -0.010(3) -0.017(4) 0.004(3)
O2 0.053(4) 0.027(3) 0.119(6) 0.013(3) -0.037(4) -0.013(3)

loop_
_atom_type_symbol
_atom_type_description
_atom_type_scat_dispersion_real
_atom_type_scat_dispersion_imag
_atom_type_scat_source
C C 0.0033 0.0016 'International Tables Vol C Tables 4.2.6.8 and 6.1.1.4'
H H 0.0000 0.0000 'International Tables Vol C Tables 4.2.6.8 and 6.1.1.4'
N N 0.0061 0.0033 'International Tables Vol C Tables 4.2.6.8 and 6.1.1.4'
O O 0.0106 0.0060 'International Tables Vol C Tables 4.2.6.8 and 6.1.1.4'

loop_
_geom_angle_atom_site_label_1
_geom_angle_atom_site_label_2
_geom_angle_atom_site_label_3
_geom_angle
N1 C1 C2 176.0(8)
C1 C2 C10 114.5(6)
C1 C2 C3 108.3(6)
C10 C2 C3 112.3(7)
C1 C2 C7 109.5(7)
C10 C2 C7 102.1(5)
C3 C2 C7 110.0(6)
O1 C3 C4 124.5(8)
O1 C3 C2 118.7(7)
C4 C3 C2 116.5(8)
C3 C4 C5 110.3(6)
C3 C4 H4A 109.6
C5 C4 H4A 109.6
C3 C4 H4B 109.6
C5 C4 H4B 109.6
H4A C4 H4B 108.1
C4 C5 C6 109.8(7)
C4 C5 H5A 109.7
C6 C5 H5A 109.7
C4 C5 H5B 109.7
C6 C5 H5B 109.7
H5A C5 H5B 108.2
C7 C6 C5 112.2(7)
C7 C6 H6A 109.2
C5 C6 H6A 109.2
C7 C6 H6B 109.2
C5 C6 H6B 109.2
H6A C6 H6B 107.9
C6 C7 C8 118.0(7)
C6 C7 C2 114.9(6)
C8 C7 C2 101.6(6)
C6 C7 H7 107.2
C8 C7 H7 107.2
C2 C7 H7 107.2
C9 C8 C7 104.4(6)
C9 C8 H8A 110.9
C7 C8 H8A 110.9
C9 C8 H8B 110.9
C7 C8 H8B 110.9
H8A C8 H8B 108.9
C10 C9 C8 111.5(7)
C10 C9 H9 124.2
C8 C9 H9 124.2
C9 C10 C11 128.3(7)
C9 C10 C2 109.0(7)
C11 C10 C2 122.7(6)
O2 C11 C10 120.4(7)
O2 C11 C12 118.3(7)
C10 C11 C12 121.4(6)
C18 C12 C13 121.2(6)
C18 C12 C11 119.1(8)
C13 C12 C11 119.6(6)
C12 C13 C14 120.3(7)
C12 C13 H13 119.8
C14 C13 H13 119.8
C13 C14 C15 117.0(8)
C13 C14 H14 121.5
C15 C14 H14 121.5
C17 C15 C14 122.6(7)
C17 C15 C16 119.7(7)
C14 C15 C16 117.7(8)
N2 C16 C15 175.9(9)
C15 C17 C18 119.8(7)
C15 C17 H17 120.1
C18 C17 H17 120.1
C12 C18 C17 119.0(8)
C12 C18 H18 120.5
C17 C18 H18 120.5

loop_
_geom_bond_atom_site_label_1
_geom_bond_atom_site_label_2
_geom_bond_distance
C1 N1 1.136(9)
C1 C2 1.473(12)
C2 C10 1.522(10)
C2 C3 1.543(10)
C2 C7 1.571(10)
C3 O1 1.181(9)
C3 C4 1.466(11)
C4 C5 1.512(11)
C4 H4A 0.9900
C4 H4B 0.9900
C5 C6 1.529(10)
C5 H5A 0.9900
C5 H5B 0.9900
C6 C7 1.497(9)
C6 H6A 0.9900
C6 H6B 0.9900
C7 C8 1.502(10)
C7 H7 1.0000
C8 C9 1.490(10)
C8 H8A 0.9900
C8 H8B 0.9900
C9 C10 1.340(9)
C9 H9 0.9500
C10 C11 1.450(10)
C11 O2 1.236(8)
C11 C12 1.509(9)
C12 C18 1.380(9)
C12 C13 1.379(10)
C13 C14 1.393(9)
C13 H13 0.9500
C14 C15 1.409(10)
C14 H14 0.9500
C15 C17 1.349(10)
C15 C16 1.489(10)
C16 N2 1.128(9)
C17 C18 1.389(10)
C17 H17 0.9500
C18 H18 0.9500
